data_7215370
loop_
_publ_author_name
'Hao, Yongjing'
'Wu, Biao'
'Li, Shaoguang'
'Liu, Bin'
'Jia, Chuandong'
'Huang, Xiaojuan'
'Yang, Xiao-Juan'

_publ_section_title
;
 One-dimensional coordination polymers of a flexible bis(pyridylurea)
 ligand
;
_journal_issue 20
_journal_name_full CrystEngComm
_journal_page_first 6285
_journal_paper_doi 10.1039/c1ce05662j
_journal_volume 13
_journal_year 2011
_chemical_formula_sum 'C35 H54 Cu N12 O13'
_chemical_formula_weight 914.44
_chemical_name_systematic
;
?
;
_space_group_IT_number 15
_symmetry_cell_setting monoclinic
_symmetry_space_group_name_Hall '-C 2yc'
_symmetry_space_group_name_H-M 'C 1 2/c 1'
_atom_sites_solution_hydrogens geom
_atom_sites_solution_primary direct
_atom_sites_solution_secondary difmap
_audit_creation_method SHELXL-97
_cell_angle_alpha 90.00
_cell_angle_beta 122.935(10)
_cell_angle_gamma 90.00
_cell_formula_units_Z 4
_cell_length_a 24.550(18)
_cell_length_b 15.285(11)
_cell_length_c 14.484(10)
_cell_measurement_temperature 293(2)
_cell_volume 4562(6)
_computing_cell_refinement 'Bruker SMART'
_computing_data_collection 'Bruker SMART APEX II'
_computing_data_reduction 'Bruker SAINT'
_computing_structure_refinement 'SHELXL-97 (Sheldrick, 1997)'
_computing_structure_solution 'SHELXS-97 (Sheldrick, 1990)'
_diffrn_ambient_temperature 293(2)
_diffrn_measured_fraction_theta_full 0.994
_diffrn_measured_fraction_theta_max 0.994
_diffrn_radiation_monochromator graphite
_diffrn_radiation_source 'fine-focus sealed tube'
_diffrn_radiation_type MoK\a
_diffrn_radiation_wavelength 0.71073
_diffrn_reflns_av_R_equivalents 0.0598
_diffrn_reflns_av_sigmaI/netI 0.0796
_diffrn_reflns_limit_h_max 29
_diffrn_reflns_limit_h_min -20
_diffrn_reflns_limit_k_max 18
_diffrn_reflns_limit_k_min -17
_diffrn_reflns_limit_l_max 11
_diffrn_reflns_limit_l_min -17
_diffrn_reflns_number 10311
_diffrn_reflns_theta_full 24.98
_diffrn_reflns_theta_max 24.98
_diffrn_reflns_theta_min 1.66
_exptl_absorpt_coefficient_mu 0.550
_exptl_absorpt_correction_T_max 0.9220
_exptl_absorpt_correction_T_min 0.8979
_exptl_absorpt_correction_type multi-scan
_exptl_absorpt_process_details SADABS
_exptl_crystal_colour blue
_exptl_crystal_density_diffrn 1.332
_exptl_crystal_density_method 'not measured'
_exptl_crystal_description block
_exptl_crystal_F_000 1924
_exptl_crystal_size_max 0.20
_exptl_crystal_size_mid 0.20
_exptl_crystal_size_min 0.15
_refine_diff_density_max 0.650
_refine_diff_density_min -0.313
_refine_diff_density_rms 0.083
_refine_ls_extinction_method none
_refine_ls_goodness_of_fit_ref 1.032
_refine_ls_hydrogen_treatment constr
_refine_ls_matrix_type full
_refine_ls_number_parameters 288
_refine_ls_number_reflns 3979
_refine_ls_number_restraints 0
_refine_ls_restrained_S_all 1.032
_refine_ls_R_factor_all 0.1313
_refine_ls_R_factor_gt 0.0635
_refine_ls_shift/su_max 0.000
_refine_ls_shift/su_mean 0.000
_refine_ls_structure_factor_coef Fsqd
_refine_ls_weighting_details 'calc w=1/[\s^2^(Fo^2^)+(0.1136P)^2^+4.3215P] where P=(Fo^2^+2Fc^2^)/3'
_refine_ls_weighting_scheme calc
_refine_ls_wR_factor_gt 0.1820
_refine_ls_wR_factor_ref 0.2222
_reflns_number_gt 2214
_reflns_number_total 3979
_reflns_threshold_expression >2sigma(I)
_cod_data_source_file c1ce05662j.txt
_cod_data_source_block CuAcL-2
_cod_depositor_comments
;
The following automatic conversions were performed:

'_symmetry_cell_setting' value 'Monoclinic' changed to 'monoclinic'
according to
/usr/data/users/saulius/automatic-downloads/retrospective/RSC/lib/dictionaries/cif_core.dic
dictionary named 'cif_core.dic' version 2.4.2 from
2011-04-26.

'_exptl_absorpt_correction_type' value 'Multi-scan'
changed to 'multi-scan' according to
/usr/data/users/saulius/automatic-downloads/retrospective/RSC/lib/dictionaries/cif_core.dic
dictionary named 'cif_core.dic' version 2.4.2 from 2011-04-26.

Automatic conversion script
Id: cif_fix_values 2281 2013-09-26 08:29:07Z andrius 
;
_cod_original_cell_volume 4561(6)
_cod_original_sg_symbol_H-M C2/c
_cod_database_code 7215370

loop_
_symmetry_equiv_pos_as_xyz
'x, y, z'
'-x, y, -z+1/2'
'x+1/2, y+1/2, z'
'-x+1/2, y+1/2, -z+1/2'
'-x, -y, -z'
'x, -y, z-1/2'
'-x+1/2, -y+1/2, -z'
'x+1/2, -y+1/2, z-1/2'

loop_
_atom_site_label
_atom_site_type_symbol
_atom_site_fract_x
_atom_site_fract_y
_atom_site_fract_z
_atom_site_U_iso_or_equiv
_atom_site_adp_type
_atom_site_occupancy
_atom_site_symmetry_multiplicity
_atom_site_calc_flag
_atom_site_refinement_flags
Cu Cu 0.5000 0.77769(6) 0.7500 0.0529(4) Uani 1 2 d S
O1 O 0.3144(2) 0.4785(3) 0.8437(3) 0.0706(12) Uani 1 1 d .
O2 O 0.36628(19) 0.1203(2) 0.8918(3) 0.0634(11) Uani 1 1 d .
O3 O 0.5454(2) 0.7652(3) 0.9600(4) 0.0804(14) Uani 1 1 d .
H3C H 0.5322 0.7310 0.9946 0.080 Uiso 1 1 d R
H3B H 0.5640 0.8103 1.0126 0.080 Uiso 1 1 d R
O4 O 0.2241(2) 0.1313(3) 0.4908(3) 0.0652(11) Uani 1 1 d .
O5 O 0.1756(2) 0.2248(3) 0.5414(4) 0.0872(15) Uani 1 1 d .
O6 O 0.5319(10) 0.6215(17) 0.0652(11) 0.294(15) Uani 0.50 1 d P
O7 O 0.4348(4) 0.2008(5) 0.5114(7) 0.155(3) Uani 1 1 d .
H7 H 0.4458 0.1927 0.4677 0.232 Uiso 1 1 calc R
N1 N 0.4342(2) 0.6855(3) 0.7252(4) 0.0486(11) Uani 1 1 d .
N2 N 0.3041(2) 0.4854(3) 0.6773(4) 0.0539(12) Uani 1 1 d .
H2A H 0.2837 0.4625 0.6127 0.065 Uiso 1 1 calc R
N3 N 0.2501(2) 0.3821(3) 0.7095(4) 0.0537(12) Uani 1 1 d .
H3A H 0.2333 0.3681 0.6417 0.064 Uiso 1 1 calc R
N4 N 0.2782(2) 0.1938(3) 0.7589(4) 0.0523(12) Uani 1 1 d .
H4A H 0.2485 0.1974 0.6900 0.063 Uiso 1 1 calc R
N5 N 0.3190(2) 0.0810(3) 0.7104(3) 0.0493(11) Uani 1 1 d .
H5A H 0.2878 0.0932 0.6444 0.059 Uiso 1 1 calc R
N6 N 0.4383(2) -0.1267(3) 0.7339(4) 0.0506(11) Uani 1 1 d .
C1 C 0.4122(3) 0.6258(4) 0.6441(5) 0.0600(16) Uani 1 1 d .
H1 H 0.4275 0.6282 0.5978 0.072 Uiso 1 1 calc R
C2 C 0.3685(3) 0.5615(4) 0.6265(5) 0.0592(16) Uani 1 1 d .
H2 H 0.3538 0.5233 0.5675 0.071 Uiso 1 1 calc R
C3 C 0.3461(2) 0.5529(3) 0.6956(4) 0.0432(13) Uani 1 1 d .
C4 C 0.3674(2) 0.6149(3) 0.7781(4) 0.0496(14) Uani 1 1 d .
H4 H 0.3528 0.6135 0.8254 0.060 Uiso 1 1 calc R
C5 C 0.4101(2) 0.6783(4) 0.7896(4) 0.0488(13) Uani 1 1 d .
H5 H 0.4236 0.7191 0.8456 0.059 Uiso 1 1 calc R
C6 C 0.2912(3) 0.4507(3) 0.7507(5) 0.0499(14) Uani 1 1 d .
C7 C 0.2328(3) 0.3311(3) 0.7741(5) 0.0586(16) Uani 1 1 d .
H7A H 0.1893 0.3082 0.7257 0.070 Uiso 1 1 calc R
H7B H 0.2322 0.3693 0.8270 0.070 Uiso 1 1 calc R
C8 C 0.2785(3) 0.2555(4) 0.8353(5) 0.0598(16) Uani 1 1 d .
H8A H 0.3222 0.2777 0.8845 0.072 Uiso 1 1 calc R
H8B H 0.2653 0.2260 0.8793 0.072 Uiso 1 1 calc R
C9 C 0.3232(3) 0.1316(3) 0.7937(5) 0.0475(13) Uani 1 1 d .
C10 C 0.3593(2) 0.0133(3) 0.7222(4) 0.0416(12) Uani 1 1 d .
C11 C 0.3484(3) -0.0309(4) 0.6283(4) 0.0543(15) Uani 1 1 d .
H11 H 0.3143 -0.0138 0.5589 0.065 Uiso 1 1 calc R
C12 C 0.3874(3) -0.0985(4) 0.6385(5) 0.0562(15) Uani 1 1 d .
H12 H 0.3779 -0.1270 0.5747 0.067 Uiso 1 1 calc R
C13 C 0.4486(3) -0.0843(4) 0.8226(5) 0.074(2) Uani 1 1 d .
H13 H 0.4838 -0.1018 0.8907 0.088 Uiso 1 1 calc R
C14 C 0.4113(3) -0.0171(4) 0.8212(5) 0.0679(18) Uani 1 1 d .
H14 H 0.4210 0.0081 0.8868 0.081 Uiso 1 1 calc R
C15 C 0.4457(7) 0.1257(8) 0.5720(10) 0.208(7) Uani 1 1 d .
H15A H 0.4717 0.0859 0.5605 0.312 Uiso 1 1 calc R
H15B H 0.4049 0.0986 0.5490 0.312 Uiso 1 1 calc R
H15C H 0.4680 0.1403 0.6486 0.312 Uiso 1 1 calc R
C16 C 0.1285(3) 0.2025(5) 0.3481(5) 0.088(2) Uani 1 1 d .
H16A H 0.1448 0.1848 0.3038 0.131 Uiso 1 1 calc R
H16B H 0.1184 0.2638 0.3375 0.131 Uiso 1 1 calc R
H16C H 0.0900 0.1698 0.3269 0.131 Uiso 1 1 calc R
C17 C 0.1801(3) 0.1852(4) 0.4695(5) 0.0628(16) Uani 1 1 d .
C18 C 0.4994(9) 0.5766(12) 0.0915(14) 0.109(6) Uani 0.50 1 d P

loop_
_atom_site_aniso_label
_atom_site_aniso_U_11
_atom_site_aniso_U_22
_atom_site_aniso_U_33
_atom_site_aniso_U_23
_atom_site_aniso_U_13
_atom_site_aniso_U_12
Cu 0.0525(6) 0.0365(6) 0.0818(8) 0.000 0.0444(6) 0.000
O1 0.092(3) 0.064(3) 0.065(3) -0.020(2) 0.049(3) -0.029(2)
O2 0.070(3) 0.058(3) 0.047(2) -0.010(2) 0.021(2) 0.013(2)
O3 0.078(3) 0.069(3) 0.073(3) -0.015(2) 0.027(2) -0.007(2)
O4 0.068(3) 0.062(3) 0.055(3) -0.003(2) 0.026(2) 0.006(2)
O5 0.094(3) 0.101(4) 0.063(3) -0.008(3) 0.040(3) 0.025(3)
O6 0.23(2) 0.44(3) 0.071(9) 0.110(15) -0.012(11) -0.14(2)
O7 0.176(7) 0.185(7) 0.150(6) 0.053(6) 0.119(6) 0.072(6)
N1 0.050(3) 0.037(2) 0.060(3) -0.006(2) 0.031(2) 0.000(2)
N2 0.057(3) 0.055(3) 0.047(3) -0.010(2) 0.027(2) -0.012(2)
N3 0.059(3) 0.044(3) 0.062(3) -0.008(2) 0.035(2) -0.010(2)
N4 0.056(3) 0.046(3) 0.053(3) -0.009(2) 0.029(2) 0.008(2)
N5 0.047(3) 0.046(3) 0.047(3) -0.006(2) 0.020(2) 0.005(2)
N6 0.051(3) 0.044(3) 0.059(3) -0.005(2) 0.031(2) 0.000(2)
C1 0.077(4) 0.054(4) 0.068(4) -0.013(3) 0.052(3) -0.009(3)
C2 0.078(4) 0.055(4) 0.051(3) -0.018(3) 0.038(3) -0.015(3)
C3 0.044(3) 0.040(3) 0.044(3) -0.003(2) 0.023(3) -0.002(2)
C4 0.048(3) 0.052(3) 0.057(3) -0.011(3) 0.034(3) -0.004(3)
C5 0.051(3) 0.049(3) 0.052(3) -0.010(3) 0.031(3) -0.001(3)
C6 0.048(3) 0.043(3) 0.061(4) -0.008(3) 0.032(3) -0.002(3)
C7 0.065(4) 0.043(3) 0.083(4) -0.005(3) 0.049(3) 0.004(3)
C8 0.073(4) 0.054(3) 0.061(4) -0.010(3) 0.042(3) 0.002(3)
C9 0.050(3) 0.040(3) 0.054(4) -0.010(3) 0.029(3) -0.005(3)
C10 0.041(3) 0.032(3) 0.054(3) -0.003(2) 0.027(3) -0.005(2)
C11 0.059(3) 0.055(4) 0.042(3) -0.002(3) 0.024(3) 0.009(3)
C12 0.069(4) 0.048(3) 0.058(4) -0.004(3) 0.038(3) 0.006(3)
C13 0.068(4) 0.064(4) 0.063(4) -0.005(3) 0.019(3) 0.022(3)
C14 0.070(4) 0.067(4) 0.047(3) -0.015(3) 0.019(3) 0.019(3)
C15 0.35(2) 0.160(11) 0.210(13) 0.107(10) 0.211(14) 0.149(13)
C16 0.081(5) 0.114(6) 0.057(4) 0.006(4) 0.031(4) 0.022(4)
C17 0.066(4) 0.061(4) 0.058(4) -0.004(3) 0.032(3) -0.005(3)
C18 0.108(13) 0.114(14) 0.096(13) 0.047(11) 0.049(11) 0.004(11)

loop_
_atom_type_symbol
_atom_type_description
_atom_type_scat_dispersion_real
_atom_type_scat_dispersion_imag
_atom_type_scat_source
C C 0.0033 0.0016 'International Tables Vol C Tables 4.2.6.8 and 6.1.1.4'
H H 0.0000 0.0000 'International Tables Vol C Tables 4.2.6.8 and 6.1.1.4'
N N 0.0061 0.0033 'International Tables Vol C Tables 4.2.6.8 and 6.1.1.4'
O O 0.0106 0.0060 'International Tables Vol C Tables 4.2.6.8 and 6.1.1.4'
Cu Cu 0.3201 1.2651 'International Tables Vol C Tables 4.2.6.8 and 6.1.1.4'

loop_
_geom_angle_atom_site_label_1
_geom_angle_atom_site_label_2
_geom_angle_atom_site_label_3
_geom_angle
_geom_angle_site_symmetry_1
_geom_angle_site_symmetry_3
N1 Cu N1 91.7(2) . 2_656
N1 Cu N6 90.43(18) . 1_565
N1 Cu N6 176.52(18) 2_656 1_565
N1 Cu N6 176.52(18) . 2_666
N1 Cu N6 90.43(18) 2_656 2_666
N6 Cu N6 87.6(3) 1_565 2_666
H3C O3 H3B 98.0 . .
C15 O7 H7 109.5 . .
C1 N1 C5 115.4(5) . .
C1 N1 Cu 121.9(4) . .
C5 N1 Cu 122.7(4) . .
C6 N2 C3 127.2(5) . .
C6 N2 H2A 116.4 . .
C3 N2 H2A 116.4 . .
C6 N3 C7 123.0(5) . .
C6 N3 H3A 118.5 . .
C7 N3 H3A 118.5 . .
C9 N4 C8 121.1(5) . .
C9 N4 H4A 119.4 . .
C8 N4 H4A 119.4 . .
C10 N5 C9 127.0(4) . .
C10 N5 H5A 116.5 . .
C9 N5 H5A 116.5 . .
C12 N6 C13 114.9(5) . .
C12 N6 Cu 124.9(4) . 1_545
C13 N6 Cu 120.1(4) . 1_545
N1 C1 C2 123.3(5) . .
N1 C1 H1 118.3 . .
C2 C1 H1 118.3 . .
C1 C2 C3 120.7(5) . .
C1 C2 H2 119.6 . .
C3 C2 H2 119.6 . .
N2 C3 C4 124.7(5) . .
N2 C3 C2 118.8(5) . .
C4 C3 C2 116.5(5) . .
C5 C4 C3 119.6(5) . .
C5 C4 H4 120.2 . .
C3 C4 H4 120.2 . .
N1 C5 C4 124.5(5) . .
N1 C5 H5 117.8 . .
C4 C5 H5 117.8 . .
O1 C6 N3 123.2(6) . .
O1 C6 N2 123.8(5) . .
N3 C6 N2 113.0(5) . .
N3 C7 C8 113.9(5) . .
N3 C7 H7A 108.8 . .
C8 C7 H7A 108.8 . .
N3 C7 H7B 108.8 . .
C8 C7 H7B 108.8 . .
H7A C7 H7B 107.7 . .
N4 C8 C7 110.8(5) . .
N4 C8 H8A 109.5 . .
C7 C8 H8A 109.5 . .
N4 C8 H8B 109.5 . .
C7 C8 H8B 109.5 . .
H8A C8 H8B 108.1 . .
O2 C9 N4 123.3(5) . .
O2 C9 N5 122.2(5) . .
N4 C9 N5 114.4(5) . .
N5 C10 C14 125.3(5) . .
N5 C10 C11 119.6(5) . .
C14 C10 C11 115.1(5) . .
C12 C11 C10 120.4(5) . .
C12 C11 H11 119.8 . .
C10 C11 H11 119.8 . .
N6 C12 C11 124.4(5) . .
N6 C12 H12 117.8 . .
C11 C12 H12 117.8 . .
N6 C13 C14 125.1(6) . .
N6 C13 H13 117.5 . .
C14 C13 H13 117.5 . .
C13 C14 C10 120.1(6) . .
C13 C14 H14 119.9 . .
C10 C14 H14 119.9 . .
O7 C15 H15A 109.5 . .
O7 C15 H15B 109.5 . .
H15A C15 H15B 109.5 . .
O7 C15 H15C 109.5 . .
H15A C15 H15C 109.5 . .
H15B C15 H15C 109.5 . .
C17 C16 H16A 109.5 . .
C17 C16 H16B 109.5 . .
H16A C16 H16B 109.5 . .
C17 C16 H16C 109.5 . .
H16A C16 H16C 109.5 . .
H16B C16 H16C 109.5 . .
O4 C17 O5 124.2(6) . .
O4 C17 C16 117.4(6) . .
O5 C17 C16 118.4(6) . .

loop_
_geom_bond_atom_site_label_1
_geom_bond_atom_site_label_2
_geom_bond_distance
_geom_bond_site_symmetry_2
Cu N1 2.024(4) .
Cu N1 2.024(4) 2_656
Cu N6 2.025(4) 1_565
Cu N6 2.025(5) 2_666
O1 C6 1.219(6) .
O2 C9 1.238(6) .
O3 H3C 0.8980 .
O3 H3B 0.9410 .
O4 C17 1.255(7) .
O5 C17 1.260(7) .
O6 C18 1.26(2) .
O7 C15 1.380(10) .
O7 H7 0.8200 .
N1 C1 1.347(7) .
N1 C5 1.353(7) .
N2 C6 1.369(7) .
N2 C3 1.379(6) .
N2 H2A 0.8600 .
N3 C6 1.349(7) .
N3 C7 1.447(7) .
N3 H3A 0.8600 .
N4 C9 1.331(6) .
N4 C8 1.451(7) .
N4 H4A 0.8600 .
N5 C10 1.378(6) .
N5 C9 1.389(6) .
N5 H5A 0.8600 .
N6 C12 1.334(7) .
N6 C13 1.335(7) .
N6 Cu 2.025(4) 1_545
C1 C2 1.372(8) .
C1 H1 0.9300 .
C2 C3 1.388(7) .
C2 H2 0.9300 .
C3 C4 1.386(7) .
C4 C5 1.370(7) .
C4 H4 0.9300 .
C5 H5 0.9300 .
C7 C8 1.515(8) .
C7 H7A 0.9700 .
C7 H7B 0.9700 .
C8 H8A 0.9700 .
C8 H8B 0.9700 .
C10 C14 1.383(7) .
C10 C11 1.407(7) .
C11 C12 1.362(7) .
C11 H11 0.9300 .
C12 H12 0.9300 .
C13 C14 1.367(8) .
C13 H13 0.9300 .
C14 H14 0.9300 .
C15 H15A 0.9600 .
C15 H15B 0.9600 .
C15 H15C 0.9600 .
C16 C17 1.531(9) .
C16 H16A 0.9600 .
C16 H16B 0.9600 .
C16 H16C 0.9600 .

loop_
_geom_hbond_atom_site_label_D
_geom_hbond_atom_site_label_H
_geom_hbond_atom_site_label_A
_geom_hbond_distance_DH
_geom_hbond_distance_HA
_geom_hbond_distance_DA
_geom_hbond_angle_DHA
_geom_hbond_site_symmetry_A
C4 H4 O1 0.93 2.34 2.877(7) 116.3 .
N5 H5A O4 0.86 1.99 2.842(6) 172.5 .
N4 H4A O5 0.86 1.96 2.805(7) 169.3 .
N3 H3A O5 0.86 2.58 3.195(7) 129.0 .
C14 H14 O2 0.93 2.20 2.813(7) 122.4 .
C13 H13 O3 0.93 2.40 3.123(8) 134.2 1_545
C12 H12 O2 0.93 2.51 3.336(8) 148.7 6
C1 H1 O3 0.93 2.48 3.100(8) 124.5 2_656
O3 H3B O2 0.94 1.84 2.704(6) 150.8 5_667
N2 H2A O4 0.86 2.01 2.786(6) 150.0 7_556
O3 H3C O6 0.90 1.96 2.794(19) 153.1 1_556

loop_
_geom_torsion_atom_site_label_1
_geom_torsion_atom_site_label_2
_geom_torsion_atom_site_label_3
_geom_torsion_atom_site_label_4
_geom_torsion
_geom_torsion_site_symmetry_1
N1 Cu N1 C1 -59.5(4) 2_656
N6 Cu N1 C1 123.3(4) 1_565
N6 Cu N1 C1 68(3) 2_666
N1 Cu N1 C5 119.2(5) 2_656
N6 Cu N1 C5 -58.1(4) 1_565
N6 Cu N1 C5 -113(3) 2_666
C5 N1 C1 C2 0.0(8) .
Cu N1 C1 C2 178.8(5) .
N1 C1 C2 C3 -2.4(9) .
C6 N2 C3 C4 -21.1(8) .
C6 N2 C3 C2 159.9(5) .
C1 C2 C3 N2 -177.6(5) .
C1 C2 C3 C4 3.4(8) .
N2 C3 C4 C5 178.9(5) .
C2 C3 C4 C5 -2.2(8) .
C1 N1 C5 C4 1.2(8) .
Cu N1 C5 C4 -177.5(4) .
C3 C4 C5 N1 -0.1(8) .
C7 N3 C6 O1 -4.3(8) .
C7 N3 C6 N2 175.6(5) .
C3 N2 C6 O1 3.0(9) .
C3 N2 C6 N3 -176.9(5) .
C6 N3 C7 C8 -88.1(6) .
C9 N4 C8 C7 167.1(5) .
N3 C7 C8 N4 -61.8(7) .
C8 N4 C9 O2 2.4(9) .
C8 N4 C9 N5 -176.2(5) .
C10 N5 C9 O2 0.5(8) .
C10 N5 C9 N4 179.1(5) .
C9 N5 C10 C14 1.0(8) .
C9 N5 C10 C11 -179.4(5) .
N5 C10 C11 C12 -179.4(5) .
C14 C10 C11 C12 0.3(8) .
C13 N6 C12 C11 1.3(9) .
Cu N6 C12 C11 -176.2(4) 1_545
C10 C11 C12 N6 -1.6(9) .
C12 N6 C13 C14 0.4(10) .
Cu N6 C13 C14 178.0(6) 1_545
N6 C13 C14 C10 -1.7(11) .
N5 C10 C14 C13 -179.2(6) .
C11 C10 C14 C13 1.2(9) .
